data_4133241
loop_
_publ_author_name
'R\"osel, S\"oren'
'Becker, Jonathan'
'Allen, Wesley D.'
'Schreiner, Peter R.'

_publ_section_title
;
 Probing the Delicate Balance between Pauli Repulsion and London
 Dispersion with Triphenylmethyl Derivatives.
;
_journal_issue 43
_journal_name_full 'Journal of the American Chemical Society'
_journal_page_first 14421
_journal_page_last 14432
_journal_paper_doi 10.1021/jacs.8b09145
_journal_volume 140
_journal_year 2018
_chemical_formula_sum 'C37 H51 Br'
_chemical_formula_weight 575.68
_space_group_crystal_system monoclinic
_space_group_IT_number 14
_space_group_name_Hall '-P 2ybc'
_space_group_name_H-M_alt 'P 1 21/c 1'
_atom_sites_solution_hydrogens geom
_atom_sites_solution_primary direct
_atom_sites_solution_secondary difmap
_audit_creation_method SHELXL-2017/1
_cell_angle_alpha 90
_cell_angle_beta 94.27(3)
_cell_angle_gamma 90
_cell_formula_units_Z 4
_cell_length_a 10.086(2)
_cell_length_b 34.470(7)
_cell_length_c 9.927(2)
_cell_measurement_reflns_used 862
_cell_measurement_temperature 190(2)
_cell_measurement_theta_max 25.03
_cell_measurement_theta_min 1.00
_cell_volume 3441.7(12)
_computing_cell_refinement
; 
 Denzo/Scalepack (HKL Research, Inc., 1997) 
;
_computing_data_collection 'Bruker AXS Collect (2009)'
_computing_data_reduction
; 
 Denzo/Scalepack (HKL Research, Inc., 1997) 
;
_computing_molecular_graphics 'Bruker SHELXTL'
_computing_publication_material 'Bruker SHELXTL'
_computing_structure_refinement 'SHELXL-2017/1 (Sheldrick, 2017)'
_computing_structure_solution 'SHELXT-2015 (Sheldrick, 2015)'
_diffrn_ambient_temperature 190(2)
_diffrn_measured_fraction_theta_full 0.992
_diffrn_measured_fraction_theta_max 0.993
_diffrn_measurement_device_type 'Bruker Nonius KappaCCD'
_diffrn_measurement_method '\f and \w scans'
_diffrn_radiation_type MoK\a
_diffrn_radiation_wavelength 0.71073
_diffrn_reflns_av_R_equivalents 0.0838
_diffrn_reflns_av_unetI/netI 0.0645
_diffrn_reflns_Laue_measured_fraction_full 0.992
_diffrn_reflns_Laue_measured_fraction_max 0.993
_diffrn_reflns_limit_h_max 13
_diffrn_reflns_limit_h_min -13
_diffrn_reflns_limit_k_max 44
_diffrn_reflns_limit_k_min -44
_diffrn_reflns_limit_l_max 12
_diffrn_reflns_limit_l_min -7
_diffrn_reflns_number 24223
_diffrn_reflns_point_group_measured_fraction_full 0.992
_diffrn_reflns_point_group_measured_fraction_max 0.993
_diffrn_reflns_theta_full 25.242
_diffrn_reflns_theta_max 27.453
_diffrn_reflns_theta_min 2.025
_diffrn_source 'Bruker Nonius FR591 rotating anode'
_exptl_absorpt_coefficient_mu 1.215
_exptl_absorpt_correction_T_max 0.65122
_exptl_absorpt_correction_T_min 0.53587
_exptl_absorpt_correction_type multi-scan
_exptl_absorpt_process_details 'Platon MULABS'
_exptl_crystal_colour colourless
_exptl_crystal_density_diffrn 1.111
_exptl_crystal_density_method 'not measured'
_exptl_crystal_description block
_exptl_crystal_F_000 1232
_exptl_crystal_size_max 0.740
_exptl_crystal_size_mid 0.500
_exptl_crystal_size_min 0.300
_refine_diff_density_max 0.351
_refine_diff_density_min -0.697
_refine_diff_density_rms 0.074
_refine_ls_extinction_method none
_refine_ls_goodness_of_fit_ref 0.973
_refine_ls_hydrogen_treatment constr
_refine_ls_matrix_type full
_refine_ls_number_parameters 729
_refine_ls_number_reflns 7800
_refine_ls_number_restraints 2102
_refine_ls_restrained_S_all 0.951
_refine_ls_R_factor_all 0.0820
_refine_ls_R_factor_gt 0.0455
_refine_ls_shift/su_max 0.000
_refine_ls_shift/su_mean 0.000
_refine_ls_structure_factor_coef Fsqd
_refine_ls_weighting_details 'w=1/[\s^2^(Fo^2^)+(0.0711P)^2^] where P=(Fo^2^+2Fc^2^)/3'
_refine_ls_weighting_scheme calc
_refine_ls_wR_factor_gt 0.1103
_refine_ls_wR_factor_ref 0.1260
_reflns_Friedel_coverage 0.000
_reflns_number_gt 5079
_reflns_number_total 7800
_reflns_threshold_expression 'I > 2\s(I)'
_cod_data_source_file schreiner13022.cif
_cod_data_source_block schreiner13022
_cod_original_sg_symbol_H-M 'P 21/c'
_cod_database_code 4133241
_shelx_shelxl_version_number 2017/1
_shelx_space_group_comment
; 
The symmetry employed for this shelxl refinement is uniquely defined 
by the following loop, which should always be used as a source of 
symmetry information in preference to the above space-group names. 
They are only intended as comments. 
;
_shelx_estimated_absorpt_t_min 0.467
_shelx_estimated_absorpt_t_max 0.712

loop_
_space_group_symop_operation_xyz
'x, y, z'
'-x, y+1/2, -z+1/2'
'-x, -y, -z'
'x, -y-1/2, z-1/2'

loop_
_atom_site_label
_atom_site_type_symbol
_atom_site_fract_x
_atom_site_fract_y
_atom_site_fract_z
_atom_site_U_iso_or_equiv
_atom_site_adp_type
_atom_site_occupancy
_atom_site_site_symmetry_order
_atom_site_calc_flag
_atom_site_refinement_flags_posn
_atom_site_refinement_flags_adp
_atom_site_refinement_flags_occupancy
_atom_site_disorder_assembly
_atom_site_disorder_group
Br1 Br 0.0086(4) 0.35521(14) 1.0600(3) 0.0484(4) Uani 0.553(3) 1 d D U P A 1
C1 C -0.0465(10) 0.3691(4) 0.8675(9) 0.0356(18) Uani 0.553(3) 1 d D U P A 1
C11 C 0.0525(10) 0.3980(3) 0.8201(10) 0.0296(18) Uani 0.553(3) 1 d D U P A 1
C12 C 0.0760(17) 0.4330(4) 0.8851(13) 0.0292(18) Uani 0.553(3) 1 d D U P A 1
H12 H 0.036960 0.437986 0.967508 0.035 Uiso 0.553(3) 1 calc R U P A 1
C13 C 0.1553(16) 0.4606(3) 0.8320(14) 0.0305(18) Uani 0.553(3) 1 d D U P A 1
C14 C 0.2123(18) 0.4522(3) 0.7115(14) 0.0289(18) Uani 0.553(3) 1 d D U P A 1
H14 H 0.265063 0.471470 0.672659 0.035 Uiso 0.553(3) 1 calc R U P A 1
C15 C 0.1950(15) 0.4172(3) 0.6470(12) 0.0276(13) Uani 0.553(3) 1 d D U P A 1
C16 C 0.1129(15) 0.3902(4) 0.7025(13) 0.0284(13) Uani 0.553(3) 1 d D U P A 1
H16 H 0.097834 0.365915 0.658851 0.034 Uiso 0.553(3) 1 calc R U P A 1
C17 C 0.1777(16) 0.4996(3) 0.8981(15) 0.044(2) Uani 0.553(3) 1 d D U P A 1
H17 H 0.131987 0.499943 0.984089 0.052 Uiso 0.553(3) 1 calc R U P A 1
C18 C 0.1195(17) 0.5317(4) 0.8071(17) 0.069(4) Uani 0.553(3) 1 d D U P A 1
H18A H 0.165620 0.532341 0.723675 0.104 Uiso 0.553(3) 1 calc R U P A 1
H18B H 0.130516 0.556654 0.853669 0.104 Uiso 0.553(3) 1 calc R U P A 1
H18C H 0.024656 0.526692 0.785157 0.104 Uiso 0.553(3) 1 calc R U P A 1
C19 C 0.3254(17) 0.5068(6) 0.932(2) 0.081(4) Uani 0.553(3) 1 d D U P A 1
H19A H 0.372685 0.504419 0.849338 0.121 Uiso 0.553(3) 1 calc R U P A 1
H19B H 0.360135 0.487625 0.998144 0.121 Uiso 0.553(3) 1 calc R U P A 1
H19C H 0.338388 0.532935 0.969120 0.121 Uiso 0.553(3) 1 calc R U P A 1
C20 C 0.2618(15) 0.4071(4) 0.5214(12) 0.041(2) Uani 0.553(3) 1 d D U P A 1
H20 H 0.323659 0.428751 0.502584 0.049 Uiso 0.553(3) 1 calc R U P A 1
C21 C 0.1586(16) 0.4037(4) 0.4004(14) 0.053(3) Uani 0.553(3) 1 d D U P A 1
H21A H 0.093487 0.424697 0.403974 0.080 Uiso 0.553(3) 1 calc R U P A 1
H21B H 0.113150 0.378629 0.403633 0.080 Uiso 0.553(3) 1 calc R U P A 1
H21C H 0.203367 0.405611 0.316359 0.080 Uiso 0.553(3) 1 calc R U P A 1
C22 C 0.3434(19) 0.3700(6) 0.537(2) 0.054(3) Uani 0.553(3) 1 d D U P A 1
H22A H 0.383989 0.364454 0.452854 0.081 Uiso 0.553(3) 1 calc R U P A 1
H22B H 0.285438 0.348460 0.559127 0.081 Uiso 0.553(3) 1 calc R U P A 1
H22C H 0.413286 0.373355 0.610481 0.081 Uiso 0.553(3) 1 calc R U P A 1
C31 C -0.1840(9) 0.3872(3) 0.8687(10) 0.0302(14) Uani 0.553(3) 1 d D U P A 1
C32 C -0.2232(14) 0.4160(4) 0.7783(15) 0.033(2) Uani 0.553(3) 1 d D U P A 1
H32 H -0.159770 0.427141 0.723805 0.039 Uiso 0.553(3) 1 calc R U P A 1
C33 C -0.3539(14) 0.4290(4) 0.7651(13) 0.039(2) Uani 0.553(3) 1 d D U P A 1
C34 C -0.4425(12) 0.4132(5) 0.8498(11) 0.039(2) Uani 0.553(3) 1 d D U P A 1
H34 H -0.532086 0.421932 0.842984 0.047 Uiso 0.553(3) 1 calc R U P A 1
C35 C -0.4044(10) 0.3849(4) 0.9445(11) 0.0406(19) Uani 0.553(3) 1 d D U P A 1
C36 C -0.2748(10) 0.3727(5) 0.9552(14) 0.038(2) Uani 0.553(3) 1 d D U P A 1
H36 H -0.246562 0.354205 1.022137 0.046 Uiso 0.553(3) 1 calc R U P A 1
C37 C -0.3907(15) 0.4611(3) 0.6641(9) 0.050(2) Uani 0.553(3) 1 d D U P A 1
H37 H -0.488735 0.465414 0.665102 0.060 Uiso 0.553(3) 1 calc R U P A 1
C38 C -0.3634(19) 0.4496(4) 0.5197(11) 0.070(3) Uani 0.553(3) 1 d D U P A 1
H38A H -0.405579 0.424571 0.497483 0.104 Uiso 0.553(3) 1 calc R U P A 1
H38B H -0.267237 0.447463 0.512762 0.104 Uiso 0.553(3) 1 calc R U P A 1
H38C H -0.399817 0.469407 0.456483 0.104 Uiso 0.553(3) 1 calc R U P A 1
C39 C -0.324(2) 0.4989(4) 0.7044(10) 0.076(3) Uani 0.553(3) 1 d D U P A 1
H39A H -0.227405 0.496239 0.699713 0.114 Uiso 0.553(3) 1 calc R U P A 1
H39B H -0.342990 0.505513 0.796971 0.114 Uiso 0.553(3) 1 calc R U P A 1
H39C H -0.357061 0.519486 0.642834 0.114 Uiso 0.553(3) 1 calc R U P A 1
C40 C -0.5038(12) 0.3698(4) 1.0417(10) 0.053(3) Uani 0.422(3) 1 d D U P A 3
H40 H -0.448440 0.348083 1.082452 0.064 Uiso 0.422(3) 1 calc R U P A 3
C41 C -0.5067(13) 0.3927(4) 1.1571(10) 0.088(4) Uani 0.422(3) 1 d D U P A 3
H41A H -0.424354 0.388958 1.214504 0.132 Uiso 0.422(3) 1 calc R U P A 3
H41B H -0.582913 0.385336 1.207186 0.132 Uiso 0.422(3) 1 calc R U P A 3
H41C H -0.514750 0.420088 1.130750 0.132 Uiso 0.422(3) 1 calc R U P A 3
C42 C -0.6078(11) 0.3452(4) 0.9625(12) 0.081(3) Uani 0.422(3) 1 d D U P A 3
H42A H -0.563861 0.324288 0.916214 0.122 Uiso 0.422(3) 1 calc R U P A 3
H42B H -0.657959 0.361526 0.895694 0.122 Uiso 0.422(3) 1 calc R U P A 3
H42C H -0.668777 0.334127 1.024557 0.122 Uiso 0.422(3) 1 calc R U P A 3
C40B C -0.501(3) 0.3642(14) 1.030(2) 0.054(4) Uani 0.131(3) 1 d D U P A 4
H40B H -0.472529 0.336620 1.019080 0.065 Uiso 0.131(3) 1 calc R U P A 4
C41B C -0.467(3) 0.3696(11) 1.166(2) 0.083(6) Uani 0.131(3) 1 d D U P A 4
H41G H -0.378282 0.381137 1.177892 0.124 Uiso 0.131(3) 1 calc R U P A 4
H41H H -0.467419 0.344560 1.212393 0.124 Uiso 0.131(3) 1 calc R U P A 4
H41I H -0.531824 0.386996 1.203336 0.124 Uiso 0.131(3) 1 calc R U P A 4
C42B C -0.643(3) 0.3622(9) 0.972(3) 0.069(6) Uani 0.131(3) 1 d D U P A 4
H42G H -0.644737 0.353881 0.877136 0.103 Uiso 0.131(3) 1 calc R U P A 4
H42H H -0.683963 0.387827 0.976715 0.103 Uiso 0.131(3) 1 calc R U P A 4
H42I H -0.692060 0.343486 1.023177 0.103 Uiso 0.131(3) 1 calc R U P A 4
C51 C -0.0580(13) 0.3284(3) 0.7939(10) 0.043(2) Uani 0.553(3) 1 d D U P A 1
C52 C -0.1621(16) 0.3171(4) 0.7073(17) 0.054(3) Uani 0.553(3) 1 d D U P A 1
H52 H -0.240917 0.332296 0.700639 0.065 Uiso 0.553(3) 1 calc R U P A 1
C53 C -0.1559(12) 0.2836(4) 0.6279(15) 0.071(2) Uani 0.553(3) 1 d D U P A 1
C54 C -0.0432(11) 0.2612(3) 0.6576(11) 0.071(3) Uani 0.553(3) 1 d D U P A 1
H54 H -0.037996 0.237261 0.610950 0.086 Uiso 0.553(3) 1 calc R U P A 1
C55 C 0.0603(10) 0.2704(3) 0.7476(10) 0.059(2) Uani 0.553(3) 1 d D U P A 1
C56 C 0.0556(14) 0.3046(3) 0.8207(13) 0.051(2) Uani 0.553(3) 1 d D U P A 1
H56 H 0.125165 0.311694 0.885733 0.062 Uiso 0.553(3) 1 calc R U P A 1
C57 C -0.2679(10) 0.2763(4) 0.5153(13) 0.108(3) Uani 0.553(3) 1 d D U P A 1
H57 H -0.250826 0.252401 0.462197 0.129 Uiso 0.553(3) 1 calc R U P A 1
C58 C -0.2964(18) 0.3128(4) 0.4201(11) 0.127(4) Uani 0.553(3) 1 d D U P A 1
H58A H -0.220694 0.316945 0.365352 0.190 Uiso 0.553(3) 1 calc R U P A 1
H58B H -0.309209 0.335801 0.475525 0.190 Uiso 0.553(3) 1 calc R U P A 1
H58C H -0.376726 0.308090 0.360640 0.190 Uiso 0.553(3) 1 calc R U P A 1
C59 C -0.4050(7) 0.2738(3) 0.5835(9) 0.127(3) Uani 0.553(3) 1 d D U P A 1
H59A H -0.473782 0.263505 0.518070 0.191 Uiso 0.553(3) 1 calc R U P A 1
H59B H -0.430830 0.299717 0.612340 0.191 Uiso 0.553(3) 1 calc R U P A 1
H59C H -0.395218 0.256546 0.662103 0.191 Uiso 0.553(3) 1 calc R U P A 1
C60 C 0.1789(10) 0.2436(3) 0.7666(11) 0.099(3) Uani 0.553(3) 1 d D U P A 1
H60 H 0.147227 0.228598 0.684314 0.119 Uiso 0.553(3) 1 calc R U P A 1
C61 C 0.1670(14) 0.2103(3) 0.8487(13) 0.141(5) Uani 0.553(3) 1 d D U P A 1
H61A H 0.082825 0.197099 0.822905 0.211 Uiso 0.553(3) 1 calc R U P A 1
H61B H 0.168959 0.218061 0.943765 0.211 Uiso 0.553(3) 1 calc R U P A 1
H61C H 0.241170 0.192564 0.836104 0.211 Uiso 0.553(3) 1 calc R U P A 1
C62 C 0.2970(11) 0.2561(4) 0.7017(10) 0.123(4) Uani 0.553(3) 1 d D U P A 1
H62A H 0.337469 0.233621 0.660146 0.184 Uiso 0.553(3) 1 calc R U P A 1
H62B H 0.361057 0.267532 0.769412 0.184 Uiso 0.553(3) 1 calc R U P A 1
H62C H 0.271798 0.275380 0.632016 0.184 Uiso 0.553(3) 1 calc R U P A 1
Br1A Br 0.0065(6) 0.36059(17) 1.0654(4) 0.0672(13) Uani 0.447(3) 1 d D U P A 2
C1A C -0.0627(12) 0.3655(5) 0.8678(12) 0.034(2) Uani 0.447(3) 1 d D U P A 2
C11A C 0.0390(12) 0.3920(4) 0.8070(12) 0.0275(19) Uani 0.447(3) 1 d D U P A 2
C12A C 0.065(2) 0.4278(5) 0.8656(16) 0.031(2) Uani 0.447(3) 1 d D U P A 2
H12A H 0.024987 0.433754 0.946725 0.037 Uiso 0.447(3) 1 calc R U P A 2
C13A C 0.146(2) 0.4555(4) 0.8134(18) 0.032(2) Uani 0.447(3) 1 d D U P A 2
C14A C 0.205(2) 0.4452(4) 0.6953(18) 0.029(2) Uani 0.447(3) 1 d D U P A 2
H14A H 0.262292 0.463321 0.656415 0.035 Uiso 0.447(3) 1 calc R U P A 2
C15A C 0.1834(19) 0.4101(4) 0.6340(16) 0.0276(13) Uani 0.447(3) 1 d D U P A 2
C16A C 0.099(2) 0.3837(5) 0.6900(17) 0.0284(13) Uani 0.447(3) 1 d D U P A 2
H16A H 0.083016 0.359317 0.646985 0.034 Uiso 0.447(3) 1 calc R U P A 2
C17A C 0.168(2) 0.4948(4) 0.8782(18) 0.041(2) Uani 0.447(3) 1 d D U P A 2
H17A H 0.134538 0.493002 0.970267 0.049 Uiso 0.447(3) 1 calc R U P A 2
C18A C 0.0880(19) 0.5265(5) 0.8038(16) 0.048(3) Uani 0.447(3) 1 d D U P A 2
H18D H 0.111005 0.527465 0.709643 0.072 Uiso 0.447(3) 1 calc R U P A 2
H18E H 0.108417 0.551542 0.847259 0.072 Uiso 0.447(3) 1 calc R U P A 2
H18F H -0.007061 0.520972 0.806400 0.072 Uiso 0.447(3) 1 calc R U P A 2
C19A C 0.313(2) 0.5072(7) 0.898(2) 0.070(4) Uani 0.447(3) 1 d D U P A 2
H19D H 0.347677 0.511971 0.810104 0.105 Uiso 0.447(3) 1 calc R U P A 2
H19E H 0.365009 0.486609 0.945298 0.105 Uiso 0.447(3) 1 calc R U P A 2
H19F H 0.319703 0.531013 0.952255 0.105 Uiso 0.447(3) 1 calc R U P A 2
C20A C 0.2483(17) 0.4009(5) 0.5047(14) 0.034(2) Uani 0.447(3) 1 d D U P A 2
H20A H 0.302878 0.423930 0.482265 0.041 Uiso 0.447(3) 1 calc R U P A 2
C21A C 0.143(2) 0.3949(5) 0.3880(17) 0.056(4) Uani 0.447(3) 1 d D U P A 2
H21D H 0.185696 0.386271 0.307754 0.084 Uiso 0.447(3) 1 calc R U P A 2
H21E H 0.096064 0.419395 0.368145 0.084 Uiso 0.447(3) 1 calc R U P A 2
H21F H 0.079195 0.375193 0.413121 0.084 Uiso 0.447(3) 1 calc R U P A 2
C22A C 0.342(2) 0.3664(8) 0.524(3) 0.057(4) Uani 0.447(3) 1 d D U P A 2
H22D H 0.290719 0.343218 0.544656 0.086 Uiso 0.447(3) 1 calc R U P A 2
H22E H 0.407898 0.371673 0.599682 0.086 Uiso 0.447(3) 1 calc R U P A 2
H22F H 0.387156 0.362106 0.441769 0.086 Uiso 0.447(3) 1 calc R U P A 2
C31A C -0.2014(12) 0.3839(4) 0.8606(14) 0.037(2) Uani 0.447(3) 1 d D U P A 2
C32A C -0.2301(17) 0.4115(5) 0.7596(18) 0.031(2) Uani 0.447(3) 1 d D U P A 2
H32A H -0.162473 0.419497 0.703922 0.037 Uiso 0.447(3) 1 calc R U P A 2
C33A C -0.3562(17) 0.4274(5) 0.7398(16) 0.036(2) Uani 0.447(3) 1 d D U P A 2
C34A C -0.4545(16) 0.4155(5) 0.8197(15) 0.037(2) Uani 0.447(3) 1 d D U P A 2
H34A H -0.541291 0.426130 0.804983 0.045 Uiso 0.447(3) 1 calc R U P A 2
C35A C -0.4292(11) 0.3886(5) 0.9205(14) 0.041(2) Uani 0.447(3) 1 d D U P A 2
C36A C -0.3030(12) 0.3723(6) 0.9368(17) 0.035(2) Uani 0.447(3) 1 d D U P A 2
H36A H -0.286278 0.352539 1.002646 0.042 Uiso 0.447(3) 1 calc R U P A 2
C37A C -0.3900(17) 0.4562(4) 0.6277(11) 0.045(2) Uani 0.447(3) 1 d D U P A 2
H37A H -0.487465 0.461673 0.626018 0.053 Uiso 0.447(3) 1 calc R U P A 2
C38A C -0.362(3) 0.4386(5) 0.4909(15) 0.066(3) Uani 0.447(3) 1 d D U P A 2
H38D H -0.388800 0.457080 0.418780 0.099 Uiso 0.447(3) 1 calc R U P A 2
H38E H -0.413502 0.414589 0.476854 0.099 Uiso 0.447(3) 1 calc R U P A 2
H38F H -0.267332 0.432922 0.489659 0.099 Uiso 0.447(3) 1 calc R U P A 2
C39A C -0.318(2) 0.4939(4) 0.6549(12) 0.074(3) Uani 0.447(3) 1 d D U P A 2
H39D H -0.222503 0.490079 0.646558 0.112 Uiso 0.447(3) 1 calc R U P A 2
H39E H -0.332103 0.502759 0.746518 0.112 Uiso 0.447(3) 1 calc R U P A 2
H39F H -0.351827 0.513434 0.589412 0.112 Uiso 0.447(3) 1 calc R U P A 2
C40A C -0.5396(11) 0.3770(3) 1.0086(10) 0.062(2) Uani 0.447(3) 1 d D U P A 2
H40A H -0.618344 0.381849 0.943456 0.074 Uiso 0.447(3) 1 calc R U P A 2
C41A C -0.5700(13) 0.4021(4) 1.1116(13) 0.112(4) Uani 0.447(3) 1 d D U P A 2
H41D H -0.595069 0.427444 1.073170 0.167 Uiso 0.447(3) 1 calc R U P A 2
H41E H -0.492134 0.404974 1.175953 0.167 Uiso 0.447(3) 1 calc R U P A 2
H41F H -0.644220 0.391448 1.158255 0.167 Uiso 0.447(3) 1 calc R U P A 2
C42A C -0.5489(13) 0.3330(3) 1.0198(13) 0.112(3) Uani 0.447(3) 1 d D U P A 2
H42D H -0.549328 0.321418 0.929565 0.168 Uiso 0.447(3) 1 calc R U P A 2
H42E H -0.630976 0.325953 1.060854 0.168 Uiso 0.447(3) 1 calc R U P A 2
H42F H -0.472180 0.323202 1.076259 0.168 Uiso 0.447(3) 1 calc R U P A 2
C51A C -0.0613(16) 0.3289(4) 0.7937(13) 0.042(3) Uani 0.447(3) 1 d D U P A 2
C52A C -0.1673(18) 0.3230(5) 0.6971(18) 0.044(2) Uani 0.447(3) 1 d D U P A 2
H52A H -0.235442 0.341979 0.686096 0.053 Uiso 0.447(3) 1 calc R U P A 2
C53A C -0.1756(15) 0.2898(4) 0.6166(16) 0.060(2) Uani 0.447(3) 1 d D U P A 2
C54A C -0.0729(11) 0.2631(4) 0.6232(10) 0.0451(19) Uani 0.447(3) 1 d D U P A 2
H54A H -0.078055 0.241019 0.565886 0.054 Uiso 0.447(3) 1 calc R U P A 2
C55A C 0.0364(11) 0.2684(3) 0.7122(9) 0.0367(18) Uani 0.447(3) 1 d D U P A 2
C56A C 0.0396(15) 0.3005(4) 0.7956(15) 0.038(2) Uani 0.447(3) 1 d D U P A 2
H56A H 0.114625 0.303689 0.858314 0.046 Uiso 0.447(3) 1 calc R U P A 2
C57A C -0.3045(13) 0.2825(4) 0.5257(14) 0.093(3) Uani 0.447(3) 1 d D U P A 2
H57A H -0.381278 0.295869 0.563977 0.112 Uiso 0.447(3) 1 calc R U P A 2
C58A C -0.276(3) 0.3010(5) 0.3890(15) 0.163(7) Uani 0.447(3) 1 d D U P A 2
H58D H -0.208221 0.285621 0.346850 0.244 Uiso 0.447(3) 1 calc R U P A 2
H58E H -0.242885 0.327525 0.404089 0.244 Uiso 0.447(3) 1 calc R U P A 2
H58F H -0.357531 0.301564 0.329314 0.244 Uiso 0.447(3) 1 calc R U P A 2
C59A C -0.3340(12) 0.2404(3) 0.5062(12) 0.145(4) Uani 0.447(3) 1 d D U P A 2
H59D H -0.421207 0.237285 0.456831 0.218 Uiso 0.447(3) 1 calc R U P A 2
H59E H -0.334703 0.227661 0.594488 0.218 Uiso 0.447(3) 1 calc R U P A 2
H59F H -0.265608 0.228474 0.454527 0.218 Uiso 0.447(3) 1 calc R U P A 2
C60A C 0.1491(9) 0.2394(2) 0.7235(7) 0.0453(16) Uani 0.447(3) 1 d D U P A 2
H60A H 0.156439 0.226422 0.634323 0.054 Uiso 0.447(3) 1 calc R U P A 2
C61A C 0.1210(12) 0.2091(2) 0.8299(10) 0.059(2) Uani 0.447(3) 1 d D U P A 2
H61D H 0.044249 0.193355 0.797378 0.089 Uiso 0.447(3) 1 calc R U P A 2
H61E H 0.101891 0.222117 0.914004 0.089 Uiso 0.447(3) 1 calc R U P A 2
H61F H 0.198957 0.192294 0.846566 0.089 Uiso 0.447(3) 1 calc R U P A 2
C62A C 0.2825(10) 0.2573(3) 0.7714(13) 0.086(3) Uani 0.447(3) 1 d D U P A 2
H62D H 0.353891 0.238765 0.757850 0.129 Uiso 0.447(3) 1 calc R U P A 2
H62E H 0.282712 0.263779 0.867545 0.129 Uiso 0.447(3) 1 calc R U P A 2
H62F H 0.296696 0.280967 0.719520 0.129 Uiso 0.447(3) 1 calc R U P A 2

loop_
_atom_site_aniso_label
_atom_site_aniso_U_11
_atom_site_aniso_U_22
_atom_site_aniso_U_33
_atom_site_aniso_U_23
_atom_site_aniso_U_13
_atom_site_aniso_U_12
Br1 0.0724(9) 0.0374(6) 0.0341(5) 0.0070(4) -0.0050(5) -0.0003(5)
C1 0.044(4) 0.026(3) 0.036(3) 0.006(2) 0.003(3) -0.001(3)
C11 0.029(3) 0.023(4) 0.035(3) -0.002(3) -0.005(2) -0.008(2)
C12 0.032(4) 0.026(3) 0.028(3) -0.014(2) -0.007(3) -0.002(2)
C13 0.025(3) 0.028(3) 0.037(4) -0.013(2) -0.007(3) -0.003(3)
C14 0.030(3) 0.015(3) 0.040(4) -0.011(2) -0.006(3) -0.008(3)
C15 0.031(3) 0.018(4) 0.033(2) -0.010(2) -0.006(2) -0.008(2)
C16 0.035(3) 0.015(4) 0.034(2) -0.008(2) -0.009(2) -0.008(2)
C17 0.043(4) 0.032(3) 0.056(5) -0.029(3) 0.010(3) -0.013(3)
C18 0.067(8) 0.034(5) 0.109(6) -0.005(4) 0.020(5) -0.005(4)
C19 0.052(5) 0.100(7) 0.090(9) -0.065(6) -0.003(5) -0.022(4)
C20 0.052(4) 0.029(4) 0.040(4) -0.014(3) -0.002(3) -0.014(3)
C21 0.069(5) 0.052(6) 0.038(4) -0.014(3) 0.001(3) -0.020(4)
C22 0.063(6) 0.051(5) 0.051(5) -0.016(4) 0.024(4) -0.001(4)
C31 0.036(3) 0.027(3) 0.028(3) -0.0050(19) 0.003(2) -0.017(2)
C32 0.031(3) 0.032(4) 0.035(4) -0.003(3) 0.003(3) -0.006(3)
C33 0.038(3) 0.044(3) 0.035(5) -0.003(3) -0.002(3) -0.003(2)
C34 0.027(3) 0.057(4) 0.033(5) -0.008(3) 0.002(3) -0.003(3)
C35 0.042(4) 0.046(4) 0.033(3) -0.003(3) 0.003(3) -0.010(3)
C36 0.035(4) 0.042(3) 0.036(4) 0.002(3) 0.000(3) -0.013(3)
C37 0.038(3) 0.072(5) 0.041(5) 0.009(3) 0.004(3) 0.007(3)
C38 0.063(5) 0.101(8) 0.044(5) 0.013(4) 0.000(4) 0.022(6)
C39 0.091(6) 0.057(5) 0.078(6) 0.032(5) -0.015(6) -0.008(4)
C40 0.044(5) 0.062(6) 0.055(4) 0.012(3) 0.012(3) -0.001(4)
C41 0.095(10) 0.118(9) 0.058(5) 0.004(6) 0.052(5) -0.001(7)
C42 0.052(7) 0.093(9) 0.099(6) 0.036(6) 0.005(5) -0.030(6)
C40B 0.045(7) 0.061(8) 0.060(7) 0.010(7) 0.022(6) 0.005(7)
C41B 0.076(13) 0.119(15) 0.056(7) 0.030(11) 0.024(8) -0.003(13)
C42B 0.042(9) 0.068(15) 0.098(12) 0.042(12) 0.018(9) -0.002(10)
C51 0.053(4) 0.029(4) 0.048(4) 0.006(3) 0.009(4) -0.001(3)
C52 0.055(4) 0.033(4) 0.075(5) -0.003(4) 0.006(3) -0.002(3)
C53 0.067(5) 0.042(4) 0.102(5) -0.025(4) 0.004(4) -0.004(4)
C54 0.087(6) 0.037(3) 0.091(7) -0.014(4) 0.009(4) 0.005(4)
C55 0.071(4) 0.032(3) 0.074(6) 0.006(4) 0.014(3) 0.003(3)
C56 0.064(5) 0.025(3) 0.066(6) 0.006(3) 0.011(4) 0.003(3)
C57 0.088(6) 0.081(5) 0.149(6) -0.063(4) -0.025(4) 0.016(5)
C58 0.143(9) 0.134(7) 0.095(7) -0.049(5) -0.053(6) 0.016(6)
C59 0.062(5) 0.140(7) 0.174(7) -0.026(6) -0.030(4) -0.027(5)
C60 0.098(6) 0.059(5) 0.142(7) 0.017(5) 0.021(5) 0.032(5)
C61 0.167(12) 0.142(8) 0.111(8) 0.062(7) -0.002(7) 0.059(7)
C62 0.090(6) 0.157(9) 0.123(8) 0.033(7) 0.017(5) 0.058(6)
Br1A 0.0855(14) 0.058(2) 0.0551(14) 0.0195(11) -0.0137(10) 0.0066(11)
C1A 0.035(4) 0.028(4) 0.039(4) 0.011(3) -0.003(3) -0.011(3)
C11A 0.030(4) 0.016(3) 0.035(3) -0.006(3) -0.012(2) -0.002(3)
C12A 0.028(4) 0.030(4) 0.034(5) -0.010(3) -0.003(4) -0.004(3)
C13A 0.034(4) 0.022(4) 0.038(4) -0.018(3) -0.011(3) -0.001(3)
C14A 0.026(4) 0.025(5) 0.037(4) -0.009(3) 0.000(3) -0.010(4)
C15A 0.031(3) 0.018(4) 0.033(2) -0.010(2) -0.006(2) -0.008(2)
C16A 0.035(3) 0.015(4) 0.034(2) -0.008(2) -0.009(2) -0.008(2)
C17A 0.046(5) 0.032(4) 0.043(5) -0.019(3) 0.000(3) -0.009(4)
C18A 0.062(7) 0.024(4) 0.062(5) -0.011(3) 0.020(4) -0.004(4)
C19A 0.061(6) 0.065(6) 0.081(9) -0.046(6) -0.010(5) -0.024(5)
C20A 0.049(5) 0.027(5) 0.027(3) -0.013(3) 0.005(3) -0.018(3)
C21A 0.077(7) 0.052(8) 0.035(4) -0.007(4) -0.019(4) -0.003(6)
C22A 0.059(8) 0.055(7) 0.057(7) -0.020(5) -0.004(5) 0.016(5)
C31A 0.034(4) 0.032(4) 0.044(4) -0.004(3) -0.001(3) -0.004(3)
C32A 0.032(3) 0.030(4) 0.031(4) -0.004(4) -0.001(3) -0.007(3)
C33A 0.033(3) 0.044(4) 0.031(5) -0.004(3) 0.001(3) -0.007(3)
C34A 0.032(4) 0.045(4) 0.034(5) 0.000(4) -0.006(3) -0.006(3)
C35A 0.031(4) 0.050(4) 0.042(5) 0.002(4) 0.006(3) -0.010(3)
C36A 0.034(5) 0.034(4) 0.037(5) 0.006(3) -0.001(4) -0.013(4)
C37A 0.035(4) 0.058(4) 0.040(5) 0.007(4) -0.003(4) 0.014(3)
C38A 0.074(6) 0.087(8) 0.037(5) 0.007(4) 0.004(5) 0.003(6)
C39A 0.098(7) 0.049(5) 0.072(8) 0.017(5) -0.019(8) 0.003(4)
C40A 0.045(5) 0.076(5) 0.066(5) 0.022(4) 0.015(4) 0.002(4)
C41A 0.108(10) 0.114(7) 0.123(9) 0.009(6) 0.080(7) 0.007(7)
C42A 0.109(9) 0.087(6) 0.148(9) 0.017(6) 0.055(6) -0.044(6)
C51A 0.047(5) 0.031(4) 0.050(5) 0.007(4) 0.007(4) -0.002(4)
C52A 0.053(5) 0.028(4) 0.051(4) -0.005(3) 0.001(3) -0.002(3)
C53A 0.068(5) 0.041(5) 0.071(4) -0.011(3) -0.009(4) 0.016(3)
C54A 0.054(4) 0.037(4) 0.041(3) -0.009(3) -0.017(3) -0.006(3)
C55A 0.050(4) 0.028(3) 0.030(3) -0.001(3) -0.008(3) -0.002(3)
C56A 0.040(4) 0.037(4) 0.036(4) -0.002(3) -0.010(3) -0.006(3)
C57A 0.083(7) 0.080(6) 0.111(5) -0.053(5) -0.035(5) 0.015(6)
C58A 0.181(14) 0.211(15) 0.091(7) -0.043(9) -0.027(8) -0.039(13)
C59A 0.128(9) 0.093(6) 0.205(11) -0.028(7) -0.055(8) -0.015(6)
C60A 0.067(4) 0.031(3) 0.035(3) -0.012(2) -0.012(2) -0.001(3)
C61A 0.097(6) 0.025(3) 0.052(4) -0.003(3) -0.019(4) 0.020(3)
C62A 0.052(5) 0.049(4) 0.153(10) -0.014(6) -0.018(6) 0.017(4)

loop_
_atom_type_symbol
_atom_type_description
_atom_type_scat_dispersion_real
_atom_type_scat_dispersion_imag
_atom_type_scat_source
C C 0.0033 0.0016 'International Tables Vol C Tables 4.2.6.8 and 6.1.1.4'
H H 0.0000 0.0000 'International Tables Vol C Tables 4.2.6.8 and 6.1.1.4'
Br Br -0.2901 2.4595 'International Tables Vol C Tables 4.2.6.8 and 6.1.1.4'

loop_
_geom_angle_atom_site_label_1
_geom_angle_atom_site_label_2
_geom_angle_atom_site_label_3
_geom_angle
C11 C1 C31 110.8(7)
C11 C1 C51 118.0(7)
C31 C1 C51 109.4(7)
C11 C1 Br1 108.1(6)
C31 C1 Br1 106.1(6)
C51 C1 Br1 103.5(6)
C12 C11 C16 119.5(7)
C12 C11 C1 121.7(8)
C16 C11 C1 118.6(8)
C13 C12 C11 120.8(8)
C13 C12 H12 119.6
C11 C12 H12 119.6
C12 C13 C14 118.2(8)
C12 C13 C17 121.7(8)
C14 C13 C17 120.1(8)
C15 C14 C13 122.4(8)
C15 C14 H14 118.8
C13 C14 H14 118.8
C14 C15 C16 117.7(7)
C14 C15 C20 122.9(8)
C16 C15 C20 119.5(7)
C11 C16 C15 121.3(7)
C11 C16 H16 119.4
C15 C16 H16 119.4
C13 C17 C18 110.6(10)
C13 C17 C19 110.7(10)
C18 C17 C19 110.0(10)
C13 C17 H17 108.5
C18 C17 H17 108.5
C19 C17 H17 108.5
C17 C18 H18A 109.5
C17 C18 H18B 109.5
H18A C18 H18B 109.5
C17 C18 H18C 109.5
H18A C18 H18C 109.5
H18B C18 H18C 109.5
C17 C19 H19A 109.5
C17 C19 H19B 109.5
H19A C19 H19B 109.5
C17 C19 H19C 109.5
H19A C19 H19C 109.5
H19B C19 H19C 109.5
C15 C20 C22 112.4(10)
C15 C20 C21 110.3(9)
C22 C20 C21 110.4(10)
C15 C20 H20 107.8
C22 C20 H20 107.8
C21 C20 H20 107.8
C20 C21 H21A 109.5
C20 C21 H21B 109.5
H21A C21 H21B 109.5
C20 C21 H21C 109.5
H21A C21 H21C 109.5
H21B C21 H21C 109.5
C20 C22 H22A 109.5
C20 C22 H22B 109.5
H22A C22 H22B 109.5
C20 C22 H22C 109.5
H22A C22 H22C 109.5
H22B C22 H22C 109.5
C32 C31 C36 119.3(9)
C32 C31 C1 120.6(8)
C36 C31 C1 119.9(8)
C31 C32 C33 121.3(10)
C31 C32 H32 119.4
C33 C32 H32 119.4
C34 C33 C32 117.9(9)
C34 C33 C37 123.3(9)
C32 C33 C37 118.7(9)
C33 C34 C35 121.9(8)
C33 C34 H34 119.0
C35 C34 H34 119.0
C36 C35 C34 118.9(8)
C36 C35 C40B 117.4(19)
C34 C35 C40B 123.6(19)
C36 C35 C40 120.8(9)
C34 C35 C40 120.3(9)
C35 C36 C31 120.6(9)
C35 C36 H36 119.7
C31 C36 H36 119.7
C39 C37 C33 111.8(9)
C39 C37 C38 111.3(8)
C33 C37 C38 112.0(9)
C39 C37 H37 107.1
C33 C37 H37 107.1
C38 C37 H37 107.1
C37 C38 H38A 109.5
C37 C38 H38B 109.5
H38A C38 H38B 109.5
C37 C38 H38C 109.5
H38A C38 H38C 109.5
H38B C38 H38C 109.5
C37 C39 H39A 109.5
C37 C39 H39B 109.5
H39A C39 H39B 109.5
C37 C39 H39C 109.5
H39A C39 H39C 109.5
H39B C39 H39C 109.5
C41 C40 C42 133.2(11)
C41 C40 C35 112.1(10)
C42 C40 C35 108.8(9)
C41 C40 H40 97.9
C42 C40 H40 97.9
C35 C40 H40 97.9
C40 C41 H41A 109.5
C40 C41 H41B 109.5
H41A C41 H41B 109.5
C40 C41 H41C 109.5
H41A C41 H41C 109.5
H41B C41 H41C 109.5
C40 C42 H42A 109.5
C40 C42 H42B 109.5
H42A C42 H42B 109.5
C40 C42 H42C 109.5
H42A C42 H42C 109.5
H42B C42 H42C 109.5
C41B C40B C42B 123(2)
C41B C40B C35 111(2)
C42B C40B C35 116(3)
C41B C40B H40B 100.7
C42B C40B H40B 100.7
C35 C40B H40B 100.7
C40B C41B H41G 109.5
C40B C41B H41H 109.5
H41G C41B H41H 109.5
C40B C41B H41I 109.5
H41G C41B H41I 109.5
H41H C41B H41I 109.5
C40B C42B H42G 109.5
C40B C42B H42H 109.5
H42G C42B H42H 109.5
C40B C42B H42I 109.5
H42G C42B H42I 109.5
H42H C42B H42I 109.5
C52 C51 C56 121.8(10)
C52 C51 C1 124.8(10)
C56 C51 C1 113.4(9)
C51 C52 C53 121.7(10)
C51 C52 H52 119.2
C53 C52 H52 119.2
C54 C53 C52 114.2(8)
C54 C53 C57 127.1(9)
C52 C53 C57 118.6(9)
C55 C54 C53 125.9(8)
C55 C54 H54 117.1
C53 C54 H54 117.1
C54 C55 C56 119.1(8)
C54 C55 C60 120.1(8)
C56 C55 C60 120.7(8)
C55 C56 C51 116.9(8)
C55 C56 H56 121.5
C51 C56 H56 121.5
C53 C57 C58 113.0(9)
C53 C57 C59 108.3(10)
C58 C57 C59 100.0(10)
C53 C57 H57 111.7
C58 C57 H57 111.7
C59 C57 H57 111.7
C57 C58 H58A 109.5
C57 C58 H58B 109.5
H58A C58 H58B 109.5
C57 C58 H58C 109.5
H58A C58 H58C 109.5
H58B C58 H58C 109.5
C57 C59 H59A 109.5
C57 C59 H59B 109.5
H59A C59 H59B 109.5
C57 C59 H59C 109.5
H59A C59 H59C 109.5
H59B C59 H59C 109.5
C61 C60 C62 126.7(9)
C61 C60 C55 117.8(9)
C62 C60 C55 115.5(8)
C61 C60 H60 90.7
C62 C60 H60 90.7
C55 C60 H60 90.7
C60 C61 H61A 109.5
C60 C61 H61B 109.5
H61A C61 H61B 109.5
C60 C61 H61C 109.5
H61A C61 H61C 109.5
H61B C61 H61C 109.5
C60 C62 H62A 109.5
C60 C62 H62B 109.5
H62A C62 H62B 109.5
C60 C62 H62C 109.5
H62A C62 H62C 109.5
H62B C62 H62C 109.5
C51A C1A C11A 106.7(9)
C51A C1A C31A 112.1(9)
C11A C1A C31A 111.7(9)
C51A C1A Br1A 113.5(9)
C11A C1A Br1A 103.7(7)
C31A C1A Br1A 108.9(8)
C12A C11A C16A 117.3(9)
C12A C11A C1A 118.7(10)
C16A C11A C1A 123.7(10)
C11A C12A C13A 124.0(10)
C11A C12A H12A 118.0
C13A C12A H12A 118.0
C12A C13A C14A 116.1(9)
C12A C13A C17A 122.2(11)
C14A C13A C17A 121.7(10)
C15A C14A C13A 122.2(10)
C15A C14A H14A 118.9
C13A C14A H14A 118.9
C14A C15A C16A 119.1(9)
C14A C15A C20A 119.7(9)
C16A C15A C20A 121.2(9)
C11A C16A C15A 121.3(9)
C11A C16A H16A 119.3
C15A C16A H16A 119.3
C13A C17A C18A 112.5(11)
C13A C17A C19A 114.8(12)
C18A C17A C19A 109.4(12)
C13A C17A H17A 106.6
C18A C17A H17A 106.6
C19A C17A H17A 106.6
C17A C18A H18D 109.5
C17A C18A H18E 109.5
H18D C18A H18E 109.5
C17A C18A H18F 109.5
H18D C18A H18F 109.5
H18E C18A H18F 109.5
C17A C19A H19D 109.5
C17A C19A H19E 109.5
H19D C19A H19E 109.5
C17A C19A H19F 109.5
H19D C19A H19F 109.5
H19E C19A H19F 109.5
C15A C20A C22A 110.8(12)
C15A C20A C21A 110.5(11)
C22A C20A C21A 112.5(12)
C15A C20A H20A 107.6
C22A C20A H20A 107.6
C21A C20A H20A 107.6
C20A C21A H21D 109.5
C20A C21A H21E 109.5
H21D C21A H21E 109.5
C20A C21A H21F 109.5
H21D C21A H21F 109.5
H21E C21A H21F 109.5
C20A C22A H22D 109.5
C20A C22A H22E 109.5
H22D C22A H22E 109.5
C20A C22A H22F 109.5
H22D C22A H22F 109.5
H22E C22A H22F 109.5
C36A C31A C32A 118.0(10)
C36A C31A C1A 124.6(10)
C32A C31A C1A 117.1(10)
C33A C32A C31A 120.7(12)
C33A C32A H32A 119.7
C31A C32A H32A 119.7
C34A C33A C32A 119.6(11)
C34A C33A C37A 119.1(11)
C32A C33A C37A 121.2(10)
C35A C34A C33A 121.1(11)
C35A C34A H34A 119.4
C33A C34A H34A 119.4
C34A C35A C36A 118.5(10)
C34A C35A C40A 119.5(9)
C36A C35A C40A 122.1(10)
C31A C36A C35A 122.1(10)
C31A C36A H36A 119.0
C35A C36A H36A 119.0
C39A C37A C33A 110.9(11)
C39A C37A C38A 112.6(10)
C33A C37A C38A 110.3(11)
C39A C37A H37A 107.6
C33A C37A H37A 107.6
C38A C37A H37A 107.6
C37A C38A H38D 109.5
C37A C38A H38E 109.5
H38D C38A H38E 109.5
C37A C38A H38F 109.5
H38D C38A H38F 109.5
H38E C38A H38F 109.5
C37A C39A H39D 109.5
C37A C39A H39E 109.5
H39D C39A H39E 109.5
C37A C39A H39F 109.5
H39D C39A H39F 109.5
H39E C39A H39F 109.5
C41A C40A C35A 118.1(11)
C41A C40A C42A 123.2(9)
C35A C40A C42A 110.8(10)
C41A C40A H40A 99.4
C35A C40A H40A 99.4
C42A C40A H40A 99.4
C40A C41A H41D 109.5
C40A C41A H41E 109.5
H41D C41A H41E 109.5
C40A C41A H41F 109.5
H41D C41A H41F 109.5
H41E C41A H41F 109.5
C40A C42A H42D 109.5
C40A C42A H42E 109.5
H42D C42A H42E 109.5
C40A C42A H42F 109.5
H42D C42A H42F 109.5
H42E C42A H42F 109.5
C52A C51A C56A 114.9(11)
C52A C51A C1A 115.9(12)
C56A C51A C1A 128.8(12)
C53A C52A C51A 121.6(12)
C53A C52A H52A 119.2
C51A C52A H52A 119.2
C54A C53A C52A 120.3(10)
C54A C53A C57A 120.9(10)
C52A C53A C57A 118.7(10)
C55A C54A C53A 120.3(9)
C55A C54A H54A 119.8
C53A C54A H54A 119.8
C54A C55A C56A 118.3(8)
C54A C55A C60A 121.5(8)
C56A C55A C60A 120.1(8)
C55A C56A C51A 124.3(9)
C55A C56A H56A 117.9
C51A C56A H56A 117.9
C59A C57A C53A 112.6(10)
C59A C57A C58A 109.6(12)
C53A C57A C58A 103.9(13)
C59A C57A H57A 110.2
C53A C57A H57A 110.2
C58A C57A H57A 110.2
C57A C58A H58D 109.5
C57A C58A H58E 109.5
H58D C58A H58E 109.5
C57A C58A H58F 109.5
H58D C58A H58F 109.5
H58E C58A H58F 109.5
C57A C59A H59D 109.5
C57A C59A H59E 109.5
H59D C59A H59E 109.5
C57A C59A H59F 109.5
H59D C59A H59F 109.5
H59E C59A H59F 109.5
C55A C60A C62A 113.4(7)
C55A C60A C61A 109.1(8)
C62A C60A C61A 105.5(7)
C55A C60A H60A 109.6
C62A C60A H60A 109.6
C61A C60A H60A 109.6
C60A C61A H61D 109.5
C60A C61A H61E 109.5
H61D C61A H61E 109.5
C60A C61A H61F 109.5
H61D C61A H61F 109.5
H61E C61A H61F 109.5
C60A C62A H62D 109.5
C60A C62A H62E 109.5
H62D C62A H62E 109.5
C60A C62A H62F 109.5
H62D C62A H62F 109.5
H62E C62A H62F 109.5

loop_
_geom_bond_atom_site_label_1
_geom_bond_atom_site_label_2
_geom_bond_distance
Br1 C1 2.007(8)
C1 C11 1.510(8)
C1 C31 1.523(8)
C1 C51 1.581(17)
C11 C12 1.380(8)
C11 C16 1.382(8)
C12 C13 1.375(8)
C12 H12 0.9500
C13 C14 1.396(8)
C13 C17 1.506(8)
C14 C15 1.371(7)
C14 H14 0.9500
C15 C16 1.386(8)
C15 C20 1.502(9)
C16 H16 0.9500
C17 C18 1.517(10)
C17 C19 1.522(10)
C17 H17 1.0000
C18 H18A 0.9800
C18 H18B 0.9800
C18 H18C 0.9800
C19 H19A 0.9800
C19 H19B 0.9800
C19 H19C 0.9800
C20 C22 1.520(10)
C20 C21 1.534(9)
C20 H20 1.0000
C21 H21A 0.9800
C21 H21B 0.9800
C21 H21C 0.9800
C22 H22A 0.9800
C22 H22B 0.9800
C22 H22C 0.9800
C31 C32 1.375(8)
C31 C36 1.394(8)
C32 C33 1.389(9)
C32 H32 0.9500
C33 C34 1.384(9)
C33 C37 1.522(9)
C34 C35 1.388(8)
C34 H34 0.9500
C35 C36 1.369(8)
C35 C40B 1.519(16)
C35 C40 1.534(10)
C36 H36 0.9500
C37 C39 1.507(9)
C37 C38 1.533(8)
C37 H37 1.0000
C38 H38A 0.9800
C38 H38B 0.9800
C38 H38C 0.9800
C39 H39A 0.9800
C39 H39B 0.9800
C39 H39C 0.9800
C40 C41 1.395(11)
C40 C42 1.520(11)
C40 H40 1.0000
C41 H41A 0.9800
C41 H41B 0.9800
C41 H41C 0.9800
C42 H42A 0.9800
C42 H42B 0.9800
C42 H42C 0.9800
C40B C41B 1.376(16)
C40B C42B 1.506(18)
C40B H40B 1.0000
C41B H41G 0.9800
C41B H41H 0.9800
C41B H41I 0.9800
C42B H42G 0.9800
C42B H42H 0.9800
C42B H42I 0.9800
C51 C52 1.364(9)
C51 C56 1.418(9)
C52 C53 1.401(9)
C52 H52 0.9500
C53 C54 1.388(9)
C53 C57 1.550(10)
C54 C55 1.360(9)
C54 H54 0.9500
C55 C56 1.386(9)
C55 C60 1.511(9)
C56 H56 0.9500
C57 C58 1.586(12)
C57 C59 1.587(12)
C57 H57 1.0000
C58 H58A 0.9800
C58 H58B 0.9800
C58 H58C 0.9800
C59 H59A 0.9800
C59 H59B 0.9800
C59 H59C 0.9800
C60 C61 1.421(10)
C60 C62 1.460(11)
C60 H60 1.0000
C61 H61A 0.9800
C61 H61B 0.9800
C61 H61C 0.9800
C62 H62A 0.9800
C62 H62B 0.9800
C62 H62C 0.9800
Br1A C1A 2.040(11)
C1A C51A 1.46(2)
C1A C11A 1.532(10)
C1A C31A 1.533(10)
C11A C12A 1.380(9)
C11A C16A 1.382(10)
C12A C13A 1.381(10)
C12A H12A 0.9500
C13A C14A 1.401(10)
C13A C17A 1.508(9)
C14A C15A 1.367(9)
C14A H14A 0.9500
C15A C16A 1.387(10)
C15A C20A 1.518(10)
C16A H16A 0.9500
C17A C18A 1.518(11)
C17A C19A 1.522(12)
C17A H17A 1.0000
C18A H18D 0.9800
C18A H18E 0.9800
C18A H18F 0.9800
C19A H19D 0.9800
C19A H19E 0.9800
C19A H19F 0.9800
C20A C22A 1.522(11)
C20A C21A 1.527(10)
C20A H20A 1.0000
C21A H21D 0.9800
C21A H21E 0.9800
C21A H21F 0.9800
C22A H22D 0.9800
C22A H22E 0.9800
C22A H22F 0.9800
C31A C36A 1.378(10)
C31A C32A 1.397(11)
C32A C33A 1.385(11)
C32A H32A 0.9500
C33A C34A 1.378(11)
C33A C37A 1.512(10)
C34A C35A 1.375(10)
C34A H34A 0.9500
C35A C36A 1.389(10)
C35A C40A 1.520(10)
C36A H36A 0.9500
C37A C39A 1.503(11)
C37A C38A 1.531(10)
C37A H37A 1.0000
C38A H38D 0.9800
C38A H38E 0.9800
C38A H38F 0.9800
C39A H39D 0.9800
C39A H39E 0.9800
C39A H39F 0.9800
C40A C41A 1.390(11)
C40A C42A 1.525(11)
C40A H40A 1.0000
C41A H41D 0.9800
C41A H41E 0.9800
C41A H41F 0.9800
C42A H42D 0.9800
C42A H42E 0.9800
C42A H42F 0.9800
C51A C52A 1.397(11)
C51A C56A 1.412(11)
C52A C53A 1.394(10)
C52A H52A 0.9500
C53A C54A 1.383(10)
C53A C57A 1.546(11)
C54A C55A 1.373(8)
C54A H54A 0.9500
C55A C56A 1.380(9)
C55A C60A 1.512(9)
C56A H56A 0.9500
C57A C59A 1.493(13)
C57A C58A 1.547(14)
C57A H57A 1.0000
C58A H58D 0.9800
C58A H58E 0.9800
C58A H58F 0.9800
C59A H59D 0.9800
C59A H59E 0.9800
C59A H59F 0.9800
C60A C62A 1.524(10)
C60A C61A 1.527(9)
C60A H60A 1.0000
C61A H61D 0.9800
C61A H61E 0.9800
C61A H61F 0.9800
C62A H62D 0.9800
C62A H62E 0.9800
C62A H62F 0.9800
